data_4083734
loop_
_publ_author_name
'Chen, Fang-Fang'
'Wei, Hui-Bo'
'Bian, Zu-Qiang'
'Liu, Zhi-Wei'
'Ma, En'
'Chen, Zhong-Ning'
'Huang, Chun-Hui'

_publ_section_title
;
 Sensitized Near-Infrared Emission from IrIII-LnIII(Ln = Nd, Yb, Er)
 Bimetallic Complexes with a (N&#x2227;O)(N&#x2227;O) Bridging Ligand
;
_journal_name_full Organometallics
_journal_page_first 140625135042003
_journal_paper_doi 10.1021/om401110k
_journal_year 2014
_chemical_formula_sum 'C52.5 H41 Br Cl7 F9 Gd Ir N8 O8 S3'
_chemical_formula_weight 1856.62
_chemical_name_common Ir-pdt-bpmc-Gd-TTA
_chemical_name_systematic
; 
 ? 
;
_space_group_IT_number 2
_symmetry_cell_setting triclinic
_symmetry_space_group_name_Hall '-P 1'
_symmetry_space_group_name_H-M 'P -1'
_atom_sites_solution_hydrogens geom
_atom_sites_solution_primary direct
_atom_sites_solution_secondary difmap
_audit_creation_method SHELXL-97
_cell_angle_alpha 83.75(3)
_cell_angle_beta 84.58(3)
_cell_angle_gamma 69.71(3)
_cell_formula_units_Z 2
_cell_length_a 12.832(3)
_cell_length_b 15.030(3)
_cell_length_c 18.263(4)
_cell_measurement_reflns_used 10928
_cell_measurement_temperature 113(2)
_cell_measurement_theta_max 27.896
_cell_measurement_theta_min 1.905
_cell_volume 3278.0(14)
_computing_cell_refinement crystalclear
_computing_data_collection crystalclear
_computing_data_reduction crystalclear
_computing_molecular_graphics 'Bruker SHELXTL'
_computing_publication_material 'Bruker SHELXTL'
_computing_structure_refinement 'SHELXL-97 (Sheldrick, 1997)'
_computing_structure_solution 'SHELXS-97 (Sheldrick, 1990)'
_diffrn_ambient_temperature 113(2)
_diffrn_measured_fraction_theta_full 0.995
_diffrn_measured_fraction_theta_max 0.995
_diffrn_measurement_device_type 'rigaku saturn'
_diffrn_measurement_method '\w scans'
_diffrn_radiation_monochromator confocal
_diffrn_radiation_source 'rotating anode'
_diffrn_radiation_type MoK\a
_diffrn_radiation_wavelength 0.71073
_diffrn_reflns_av_R_equivalents 0.0692
_diffrn_reflns_av_sigmaI/netI 0.0959
_diffrn_reflns_limit_h_max 15
_diffrn_reflns_limit_h_min -12
_diffrn_reflns_limit_k_max 17
_diffrn_reflns_limit_k_min -17
_diffrn_reflns_limit_l_max 21
_diffrn_reflns_limit_l_min -21
_diffrn_reflns_number 26264
_diffrn_reflns_theta_full 25.02
_diffrn_reflns_theta_max 25.02
_diffrn_reflns_theta_min 1.82
_diffrn_standards_decay_% 0
_diffrn_standards_interval_count 0
_diffrn_standards_interval_time 0
_diffrn_standards_number 0
_exptl_absorpt_coefficient_mu 4.103
_exptl_absorpt_correction_T_max 0.6844
_exptl_absorpt_correction_T_min 0.5254
_exptl_absorpt_correction_type multi-scan
_exptl_absorpt_process_details crystalclear
_exptl_crystal_colour 'dark orange'
_exptl_crystal_density_diffrn 1.881
_exptl_crystal_density_method 'not measured'
_exptl_crystal_description block
_exptl_crystal_F_000 1800
_exptl_crystal_size_max 0.18
_exptl_crystal_size_mid 0.14
_exptl_crystal_size_min 0.10
_refine_diff_density_max 1.518
_refine_diff_density_min -2.404
_refine_diff_density_rms 0.177
_refine_ls_extinction_method none
_refine_ls_goodness_of_fit_ref 1.059
_refine_ls_hydrogen_treatment constr
_refine_ls_matrix_type full
_refine_ls_number_parameters 921
_refine_ls_number_reflns 11523
_refine_ls_number_restraints 241
_refine_ls_restrained_S_all 1.108
_refine_ls_R_factor_all 0.0624
_refine_ls_R_factor_gt 0.0506
_refine_ls_shift/su_max 0.005
_refine_ls_shift/su_mean 0.000
_refine_ls_structure_factor_coef Fsqd
_refine_ls_weighting_details 'calc w=1/[\s^2^(Fo^2^)+(0.0503P)^2^+6.0617P] where P=(Fo^2^+2Fc^2^)/3'
_refine_ls_weighting_scheme calc
_refine_ls_wR_factor_gt 0.1269
_refine_ls_wR_factor_ref 0.1369
_reflns_number_gt 9500
_reflns_number_total 11523
_reflns_threshold_expression >2sigma(I)
_cod_data_source_file om401110k_si_002.cif
_cod_data_source_block Ir-Gd
_cod_depositor_comments
;
The following automatic conversions were performed:

'_symmetry_cell_setting' value 'Triclinic' changed to 'triclinic'
according to
/usr/data/users/saulius/crontab/automatic-downloads/rss-feeds/ACS/lib/dictionaries/cif_core.dic
dictionary named 'cif_core.dic' version 2.4.2 from 2011-04-26.

Automatic conversion script
Id: cif_fix_values 2281 2013-09-26 08:29:07Z andrius 
;
_cod_original_cell_volume 3278.1(11)
_cod_original_sg_symbol_H-M P-1
_cod_original_formula_sum 'C52.50 H41 Br Cl7 F9 Gd Ir N8 O8 S3'
_cod_database_code 4083734

loop_
_symmetry_equiv_pos_as_xyz
'x, y, z'
'-x, -y, -z'

loop_
_atom_site_label
_atom_site_type_symbol
_atom_site_fract_x
_atom_site_fract_y
_atom_site_fract_z
_atom_site_U_iso_or_equiv
_atom_site_adp_type
_atom_site_occupancy
_atom_site_symmetry_multiplicity
_atom_site_calc_flag
_atom_site_refinement_flags
_atom_site_disorder_assembly
_atom_site_disorder_group
Ir1 Ir 0.00771(3) 0.65020(2) 0.658933(15) 0.01966(11) Uani 1 1 d . . .
Gd1 Gd 0.34005(3) 0.30201(3) 0.81938(2) 0.02043(12) Uani 1 1 d . . .
Br1 Br -0.00761(8) 0.65484(7) 0.98647(5) 0.0363(2) Uani 1 1 d . . .
S1 S 0.4880(2) 0.05541(19) 0.62554(15) 0.0468(7) Uani 1 1 d . . .
S2 S 0.3896(3) -0.0480(2) 0.89257(15) 0.0501(7) Uani 1 1 d . . .
S3 S 0.3598(2) 0.63391(17) 0.80046(15) 0.0395(6) Uani 1 1 d . . .
F1 F -0.0411(7) 0.2725(6) 0.8495(8) 0.064(3) Uani 0.692(14) 1 d PDU A 1
F2 F 0.0577(9) 0.1613(9) 0.9172(4) 0.058(3) Uani 0.692(14) 1 d PDU A 1
F3 F 0.0081(11) 0.1299(8) 0.8158(7) 0.044(3) Uani 0.692(14) 1 d PDU A 1
F1' F -0.0349(16) 0.2528(16) 0.7989(14) 0.065(6) Uani 0.308(14) 1 d PDU A 2
F2' F 0.004(2) 0.226(2) 0.9068(11) 0.067(6) Uani 0.308(14) 1 d PDU A 2
F3' F 0.030(2) 0.1085(12) 0.8384(15) 0.037(6) Uani 0.308(14) 1 d PDU A 2
F4 F 0.2281(5) 0.4167(4) 1.0626(3) 0.0472(15) Uani 1 1 d . . .
F5 F 0.2544(6) 0.2866(5) 1.1301(3) 0.073(2) Uani 1 1 d . . .
F6 F 0.3905(6) 0.3328(6) 1.0936(4) 0.080(2) Uani 1 1 d . . .
F7 F 0.7890(5) 0.2481(4) 0.7150(5) 0.080(2) Uani 1 1 d . . .
F8 F 0.7563(5) 0.1475(4) 0.7980(4) 0.069(2) Uani 1 1 d . . .
F9 F 0.6975(6) 0.1608(5) 0.6896(4) 0.076(2) Uani 1 1 d . . .
O1 O 0.1568(4) 0.5233(4) 0.6446(3) 0.0217(12) Uani 1 1 d . . .
O2 O 0.2673(5) 0.3957(4) 0.7080(3) 0.0235(12) Uani 1 1 d . . .
O3 O 0.1685(4) 0.2748(4) 0.8269(3) 0.0245(12) Uani 1 1 d . . .
O4 O 0.3605(5) 0.1937(4) 0.7293(3) 0.0258(13) Uani 1 1 d . . .
O5 O 0.3766(5) 0.1500(4) 0.8864(3) 0.0283(13) Uani 1 1 d . . .
O6 O 0.3242(5) 0.3256(4) 0.9440(3) 0.0280(13) Uani 1 1 d . . .
O7 O 0.5305(5) 0.2458(4) 0.7930(3) 0.0346(15) Uani 1 1 d . . .
O8 O 0.4063(5) 0.4326(4) 0.8100(3) 0.0310(14) Uani 1 1 d . . .
N1 N -0.0836(5) 0.5627(4) 0.6553(3) 0.0200(14) Uani 1 1 d . . .
N2 N -0.1750(5) 0.5015(5) 0.5946(3) 0.0216(15) Uani 1 1 d . . .
N3 N -0.1815(6) 0.4649(5) 0.6666(4) 0.0246(15) Uani 1 1 d . . .
N4 N 0.0871(6) 0.7480(5) 0.6542(4) 0.0282(16) Uani 1 1 d . . .
N5 N 0.0813(7) 0.8911(6) 0.6670(5) 0.043(2) Uani 1 1 d . . .
N6 N 0.1889(8) 0.8425(6) 0.6424(5) 0.045(2) Uani 1 1 d . . .
N7 N 0.0592(5) 0.6035(5) 0.7689(3) 0.0213(14) Uani 1 1 d . . .
N8 N 0.1781(5) 0.4679(5) 0.8372(3) 0.0191(14) Uani 1 1 d . . .
C1 C -0.0297(7) 0.6754(6) 0.5522(4) 0.0242(18) Uani 1 1 d . . .
C2 C 0.0011(8) 0.7370(6) 0.4975(4) 0.033(2) Uani 1 1 d . . .
H2 H 0.0395 0.7747 0.5106 0.040 Uiso 1 1 calc R . .
C3 C -0.0244(8) 0.7427(7) 0.4244(5) 0.037(2) Uani 1 1 d . . .
H3 H -0.0016 0.7830 0.3893 0.045 Uiso 1 1 calc R . .
C4 C -0.0834(8) 0.6892(7) 0.4033(5) 0.035(2) Uani 1 1 d . . .
H4 H -0.1005 0.6936 0.3544 0.042 Uiso 1 1 calc R . .
C5 C -0.1165(7) 0.6296(6) 0.4550(4) 0.0249(18) Uani 1 1 d . . .
H5 H -0.1571 0.5941 0.4414 0.030 Uiso 1 1 calc R . .
C6 C -0.0893(6) 0.6223(6) 0.5283(4) 0.0220(17) Uani 1 1 d . . .
C7 C -0.1172(6) 0.5607(5) 0.5887(4) 0.0184(16) Uani 1 1 d . . .
C8 C -0.1255(6) 0.5038(5) 0.7015(4) 0.0206(17) Uani 1 1 d . . .
C9 C -0.1121(8) 0.4849(7) 0.7827(4) 0.033(2) Uani 1 1 d . . .
H9A H -0.1596 0.4505 0.8041 0.049 Uiso 1 1 calc R . .
H9B H -0.1321 0.5442 0.8047 0.049 Uiso 1 1 calc R . .
H9C H -0.0361 0.4478 0.7915 0.049 Uiso 1 1 calc R . .
C10 C -0.2305(7) 0.4716(7) 0.5403(4) 0.031(2) Uani 1 1 d . . .
H10A H -0.2986 0.5218 0.5287 0.047 Uiso 1 1 calc R . .
H10B H -0.2467 0.4158 0.5604 0.047 Uiso 1 1 calc R . .
H10C H -0.1826 0.4575 0.4964 0.047 Uiso 1 1 calc R . .
C11 C -0.1213(7) 0.7637(6) 0.6865(4) 0.0274(19) Uani 1 1 d . . .
C12 C -0.2320(8) 0.7697(6) 0.7039(5) 0.031(2) Uani 1 1 d . . .
H12 H -0.2537 0.7183 0.6972 0.037 Uiso 1 1 calc R . .
C13 C -0.3100(8) 0.8511(7) 0.7311(5) 0.040(2) Uani 1 1 d . . .
H13 H -0.3832 0.8535 0.7418 0.048 Uiso 1 1 calc R . .
C14 C -0.2799(9) 0.9294(7) 0.7426(5) 0.041(2) Uani 1 1 d . . .
H14 H -0.3326 0.9828 0.7619 0.050 Uiso 1 1 calc R . .
C15 C -0.1733(9) 0.9274(7) 0.7256(5) 0.041(2) Uani 1 1 d . . .
H15 H -0.1526 0.9790 0.7331 0.049 Uiso 1 1 calc R . .
C16 C -0.0963(8) 0.8472(6) 0.6968(5) 0.029(2) Uani 1 1 d . . .
C17 C 0.0201(8) 0.8343(6) 0.6748(5) 0.032(2) Uani 1 1 d . . .
C18 C 0.1894(8) 0.7561(7) 0.6340(5) 0.034(2) Uani 1 1 d . . .
C19 C 0.2865(8) 0.6792(7) 0.6061(5) 0.043(3) Uani 1 1 d . . .
H19A H 0.3449 0.7040 0.5889 0.065 Uiso 1 1 calc R . .
H19B H 0.2659 0.6534 0.5661 0.065 Uiso 1 1 calc R . .
H19C H 0.3120 0.6300 0.6451 0.065 Uiso 1 1 calc R . .
C20 C 0.0466(10) 0.9918(7) 0.6795(7) 0.065(4) Uani 1 1 d . . .
H20A H -0.0226 1.0254 0.6573 0.097 Uiso 1 1 calc R . .
H20B H 0.1024 1.0174 0.6579 0.097 Uiso 1 1 calc R . .
H20C H 0.0373 0.9988 0.7316 0.097 Uiso 1 1 calc R . .
C21 C 0.1928(7) 0.4742(6) 0.7028(4) 0.0200(17) Uani 1 1 d . . .
C22 C 0.1373(7) 0.5189(6) 0.7740(4) 0.0199(17) Uani 1 1 d . . .
C23 C 0.1348(6) 0.5089(6) 0.9002(4) 0.0238(18) Uani 1 1 d . . .
H23 H 0.1594 0.4771 0.9452 0.029 Uiso 1 1 calc R . .
C24 C 0.0528(7) 0.5993(6) 0.8981(4) 0.0257(19) Uani 1 1 d . . .
C25 C 0.0152(7) 0.6444(6) 0.8317(4) 0.0255(19) Uani 1 1 d . . .
H25 H -0.0409 0.7035 0.8300 0.031 Uiso 1 1 calc R . .
C26 C 0.5060(9) -0.0483(7) 0.5919(5) 0.045(3) Uani 1 1 d . . .
H26 H 0.5629 -0.0770 0.5576 0.054 Uiso 1 1 calc R . .
C27 C 0.4257(8) -0.0862(7) 0.6214(5) 0.043(2) Uani 1 1 d . . .
H27 H 0.4232 -0.1443 0.6101 0.051 Uiso 1 1 calc R . .
C28 C 0.3484(8) -0.0269(6) 0.6702(5) 0.039(3) Uani 1 1 d . . .
H28 H 0.2875 -0.0403 0.6937 0.047 Uiso 1 1 calc R . .
C29 C 0.3727(8) 0.0540(7) 0.6797(5) 0.034(2) Uani 1 1 d . . .
C30 C 0.3152(7) 0.1318(6) 0.7268(4) 0.0277(19) Uani 1 1 d . . .
C31 C 0.2140(7) 0.1336(6) 0.7638(4) 0.0261(19) Uani 1 1 d . . .
H31 H 0.1879 0.0847 0.7573 0.031 Uiso 1 1 calc R . .
C32 C 0.1505(7) 0.2018(6) 0.8088(4) 0.0247(18) Uani 1 1 d . A .
C33 C 0.0429(7) 0.1914(5) 0.8435(5) 0.042(3) Uani 1 1 d D . .
C34 C 0.3864(9) -0.1433(7) 0.9500(6) 0.049(3) Uani 1 1 d . . .
H34 H 0.3958 -0.2021 0.9334 0.058 Uiso 1 1 calc R . .
C35 C 0.3693(8) -0.1269(8) 1.0205(6) 0.046(3) Uani 1 1 d . . .
H35 H 0.3657 -0.1735 1.0576 0.055 Uiso 1 1 calc R . .
C36 C 0.3567(7) -0.0315(6) 1.0359(5) 0.030(2) Uani 1 1 d . . .
H36 H 0.3453 -0.0083 1.0822 0.036 Uiso 1 1 calc R . .
C37 C 0.3651(7) 0.0210(6) 0.9662(5) 0.0270(19) Uani 1 1 d . . .
C38 C 0.3578(7) 0.1206(6) 0.9515(5) 0.029(2) Uani 1 1 d . . .
C39 C 0.3301(7) 0.1794(7) 1.0117(5) 0.033(2) Uani 1 1 d . . .
H39 H 0.3195 0.1523 1.0588 0.039 Uiso 1 1 calc R . .
C40 C 0.3185(7) 0.2734(7) 1.0031(4) 0.031(2) Uani 1 1 d . . .
C41 C 0.2989(8) 0.3264(7) 1.0725(5) 0.041(2) Uani 1 1 d . . .
C42 C 0.4066(8) 0.7247(7) 0.7660(6) 0.042(2) Uani 1 1 d . . .
H42 H 0.3666 0.7887 0.7709 0.051 Uiso 1 1 calc R . .
C43 C 0.5088(8) 0.6921(7) 0.7308(6) 0.049(3) Uani 1 1 d . . .
H43 H 0.5469 0.7317 0.7089 0.059 Uiso 1 1 calc R . .
C44 C 0.5509(8) 0.5936(6) 0.7308(6) 0.040(2) Uani 1 1 d . . .
H44 H 0.6196 0.5599 0.7086 0.048 Uiso 1 1 calc R . .
C45 C 0.4783(7) 0.5520(6) 0.7677(5) 0.029(2) Uani 1 1 d . . .
C46 C 0.4897(7) 0.4494(6) 0.7791(5) 0.0275(19) Uani 1 1 d . . .
C47 C 0.5909(7) 0.3782(7) 0.7574(5) 0.034(2) Uani 1 1 d . . .
H47 H 0.6507 0.3958 0.7367 0.040 Uiso 1 1 calc R . .
C48 C 0.6012(7) 0.2844(6) 0.7668(5) 0.032(2) Uani 1 1 d . . .
C49 C 0.7133(9) 0.2114(7) 0.7427(7) 0.049(3) Uani 1 1 d . . .
Cl1 Cl 0.5065(3) 0.5916(2) 0.43026(18) 0.0708(9) Uani 1 1 d DU . .
Cl2 Cl 0.5679(3) 0.7228(2) 0.50867(17) 0.0684(9) Uani 1 1 d DU . .
C50 C 0.5483(10) 0.6918(7) 0.4215(4) 0.059(3) Uani 1 1 d DU . .
H50A H 0.4923 0.7450 0.3970 0.071 Uiso 1 1 calc R . .
H50B H 0.6173 0.6786 0.3911 0.071 Uiso 1 1 calc R . .
Cl3 Cl 1.0694(3) 0.0470(2) 0.07590(19) 0.0699(9) Uani 1 1 d DU . .
Cl4 Cl 0.8690(3) 0.1678(2) 0.14930(17) 0.0653(8) Uani 1 1 d DU . .
C51 C 0.9253(7) 0.1039(8) 0.0705(5) 0.056(3) Uani 1 1 d DU . .
H51A H 0.8901 0.0569 0.0675 0.067 Uiso 1 1 calc R . .
H51B H 0.9106 0.1473 0.0263 0.067 Uiso 1 1 calc R . .
Cl7' Cl 0.5622(17) 0.4730(14) 1.0000(10) 0.089(4) Uani 0.25 1 d PDU . 3
Cl8' Cl 0.7315(11) 0.3371(10) 0.9508(9) 0.076(4) Uani 0.25 1 d PDU B 3
C53' C 0.5858(16) 0.361(3) 0.967(4) 0.099(8) Uani 0.25 1 d PDU B 3
Cl7 Cl 0.388(4) 0.587(4) 0.991(4) 0.37(4) Uani 0.25 1 d PDU . 4
Cl8 Cl 0.6177(15) 0.3998(13) 0.9503(11) 0.095(4) Uani 0.25 1 d PDU . 4
C53 C 0.530(5) 0.511(3) 0.981(4) 0.092(8) Uani 0.25 1 d PDU . 4
Cl5 Cl 0.7846(5) -0.0637(4) 0.5046(3) 0.0577(15) Uani 0.50 1 d PDU C 1
Cl6 Cl 0.8186(17) 0.1262(13) 0.5411(10) 0.092(4) Uani 0.25 1 d PDU C 1
C52 C 0.754(3) 0.037(2) 0.555(3) 0.199(11) Uani 0.50 1 d PDU C 1
Cl6A Cl 0.8790(14) 0.0631(17) 0.5343(13) 0.078(3) Uani 0.25 1 d PDU D 2
Cl5' Cl 1.0000 0.0000 0.5000 0.258(5) Uani 1 2 d SDU . 3
Cl6' Cl 0.7461(12) 0.0621(11) 0.5328(8) 0.166(5) Uani 0.50 1 d PDU E 3
C52' C 0.8732(12) 0.083(2) 0.535(3) 0.079(5) Uani 0.50 1 d PDU E 3

loop_
_atom_site_aniso_label
_atom_site_aniso_U_11
_atom_site_aniso_U_22
_atom_site_aniso_U_33
_atom_site_aniso_U_23
_atom_site_aniso_U_13
_atom_site_aniso_U_12
Ir1 0.02519(19) 0.02091(19) 0.01667(17) -0.00409(13) -0.00155(12) -0.01179(15)
Gd1 0.0202(2) 0.0221(2) 0.0202(2) -0.00606(16) 0.00186(16) -0.00820(18)
Br1 0.0391(5) 0.0431(6) 0.0221(4) -0.0173(4) 0.0019(4) -0.0047(5)
S1 0.0508(16) 0.0365(15) 0.0516(16) -0.0130(12) 0.0183(12) -0.0158(13)
S2 0.0588(18) 0.0378(15) 0.0506(16) -0.0001(12) -0.0097(13) -0.0117(14)
S3 0.0331(13) 0.0259(13) 0.0583(16) -0.0167(11) 0.0088(11) -0.0077(11)
F1 0.041(5) 0.054(5) 0.098(7) -0.025(5) 0.029(5) -0.018(4)
F2 0.062(6) 0.078(7) 0.043(5) -0.016(4) 0.025(4) -0.039(5)
F3 0.036(6) 0.052(6) 0.055(7) -0.026(5) 0.010(5) -0.027(5)
F1' 0.047(9) 0.069(9) 0.078(10) -0.001(8) -0.001(8) -0.021(7)
F2' 0.062(9) 0.070(9) 0.076(9) -0.026(7) 0.014(7) -0.030(7)
F3' 0.034(9) 0.038(9) 0.045(10) -0.007(7) 0.007(7) -0.022(7)
F4 0.059(4) 0.043(3) 0.025(3) -0.011(2) -0.005(3) 0.003(3)
F5 0.113(6) 0.070(5) 0.021(3) -0.007(3) 0.017(3) -0.019(4)
F6 0.054(4) 0.107(6) 0.073(5) -0.056(4) -0.029(4) 0.001(4)
F7 0.038(4) 0.038(4) 0.155(7) -0.024(4) 0.048(4) -0.010(3)
F8 0.036(4) 0.043(4) 0.110(6) 0.004(4) -0.006(4) 0.006(3)
F9 0.061(5) 0.048(4) 0.110(6) -0.043(4) 0.025(4) -0.005(4)
O1 0.024(3) 0.023(3) 0.018(3) -0.004(2) 0.000(2) -0.008(3)
O2 0.029(3) 0.016(3) 0.020(3) -0.006(2) 0.005(2) -0.001(3)
O3 0.022(3) 0.025(3) 0.031(3) -0.011(2) 0.004(2) -0.011(3)
O4 0.029(3) 0.023(3) 0.027(3) -0.006(2) 0.004(2) -0.011(3)
O5 0.034(3) 0.025(3) 0.023(3) 0.002(2) -0.003(2) -0.007(3)
O6 0.029(3) 0.032(3) 0.020(3) -0.006(3) -0.002(2) -0.006(3)
O7 0.024(3) 0.026(3) 0.056(4) -0.010(3) 0.009(3) -0.012(3)
O8 0.024(3) 0.030(4) 0.042(4) -0.017(3) 0.009(3) -0.011(3)
N1 0.020(3) 0.017(4) 0.022(3) -0.004(3) 0.002(3) -0.006(3)
N2 0.022(4) 0.021(4) 0.023(3) -0.004(3) 0.003(3) -0.010(3)
N3 0.025(4) 0.023(4) 0.029(4) -0.002(3) -0.001(3) -0.012(3)
N4 0.033(4) 0.032(4) 0.025(4) -0.004(3) -0.004(3) -0.016(4)
N5 0.056(6) 0.037(5) 0.053(5) -0.004(4) -0.015(4) -0.032(5)
N6 0.054(6) 0.041(5) 0.056(5) -0.007(4) -0.005(4) -0.033(5)
N7 0.025(4) 0.022(4) 0.019(3) -0.005(3) 0.001(3) -0.010(3)
N8 0.019(3) 0.023(4) 0.018(3) -0.005(3) 0.004(3) -0.011(3)
C1 0.031(5) 0.018(4) 0.022(4) -0.002(3) -0.002(3) -0.005(4)
C2 0.051(6) 0.032(5) 0.026(5) 0.002(4) -0.005(4) -0.027(5)
C3 0.049(6) 0.042(6) 0.026(5) -0.003(4) 0.003(4) -0.025(5)
C4 0.043(6) 0.041(6) 0.022(4) -0.003(4) -0.002(4) -0.015(5)
C5 0.022(4) 0.026(5) 0.024(4) -0.010(4) -0.002(3) -0.001(4)
C6 0.019(4) 0.025(5) 0.024(4) -0.005(3) 0.003(3) -0.009(4)
C7 0.014(4) 0.023(4) 0.020(4) -0.010(3) 0.003(3) -0.008(3)
C8 0.020(4) 0.015(4) 0.025(4) -0.002(3) 0.008(3) -0.006(3)
C9 0.040(5) 0.048(6) 0.021(4) 0.000(4) 0.001(4) -0.030(5)
C10 0.028(5) 0.045(6) 0.028(5) -0.008(4) 0.000(4) -0.021(5)
C11 0.036(5) 0.025(5) 0.022(4) 0.001(4) -0.007(4) -0.012(4)
C12 0.038(5) 0.024(5) 0.031(5) -0.004(4) -0.005(4) -0.010(4)
C13 0.031(5) 0.039(6) 0.043(6) -0.012(5) 0.001(4) -0.003(5)
C14 0.045(6) 0.024(5) 0.048(6) -0.016(4) -0.011(5) 0.002(5)
C15 0.050(6) 0.023(5) 0.049(6) -0.005(4) -0.023(5) -0.007(5)
C16 0.038(5) 0.016(4) 0.031(5) 0.000(4) -0.017(4) -0.005(4)
C17 0.045(6) 0.026(5) 0.031(5) -0.005(4) -0.012(4) -0.017(5)
C18 0.043(6) 0.033(5) 0.035(5) -0.002(4) -0.008(4) -0.024(5)
C19 0.037(6) 0.059(7) 0.043(6) -0.023(5) 0.010(4) -0.028(5)
C20 0.066(8) 0.030(6) 0.113(11) -0.008(6) -0.019(7) -0.030(6)
C21 0.023(4) 0.025(5) 0.019(4) -0.010(3) 0.002(3) -0.015(4)
C22 0.024(4) 0.029(5) 0.016(4) -0.006(3) 0.003(3) -0.020(4)
C23 0.018(4) 0.035(5) 0.020(4) -0.001(4) -0.003(3) -0.010(4)
C24 0.019(4) 0.039(5) 0.023(4) -0.017(4) 0.004(3) -0.012(4)
C25 0.026(4) 0.034(5) 0.022(4) -0.008(4) 0.005(3) -0.017(4)
C26 0.057(7) 0.033(6) 0.030(5) -0.015(4) 0.005(5) 0.004(5)
C27 0.039(6) 0.040(6) 0.051(6) -0.022(5) 0.005(5) -0.013(5)
C28 0.045(6) 0.024(5) 0.055(6) -0.030(4) 0.033(5) -0.021(5)
C29 0.041(5) 0.039(6) 0.025(5) -0.009(4) 0.005(4) -0.018(5)
C30 0.030(5) 0.028(5) 0.024(4) -0.005(4) -0.003(4) -0.009(4)
C31 0.023(4) 0.032(5) 0.028(4) -0.008(4) 0.008(3) -0.016(4)
C32 0.025(4) 0.022(5) 0.027(4) 0.001(4) -0.007(3) -0.006(4)
C33 0.038(6) 0.036(6) 0.059(7) -0.028(5) 0.019(5) -0.020(5)
C34 0.048(7) 0.037(6) 0.062(7) 0.008(5) -0.017(5) -0.016(5)
C35 0.035(6) 0.049(7) 0.048(6) 0.015(5) -0.007(5) -0.013(5)
C36 0.018(4) 0.014(4) 0.053(6) 0.007(4) 0.003(4) -0.004(4)
C37 0.016(4) 0.026(5) 0.032(5) -0.001(4) -0.001(3) 0.001(4)
C38 0.016(4) 0.039(6) 0.033(5) -0.004(4) 0.000(3) -0.010(4)
C39 0.031(5) 0.041(6) 0.026(4) 0.002(4) -0.001(4) -0.013(5)
C40 0.021(4) 0.045(6) 0.023(4) -0.003(4) 0.000(3) -0.008(4)
C41 0.039(6) 0.043(6) 0.034(5) -0.007(5) -0.007(4) -0.002(5)
C42 0.040(6) 0.026(5) 0.070(7) -0.017(5) -0.004(5) -0.019(5)
C43 0.028(5) 0.042(6) 0.084(8) -0.009(6) 0.003(5) -0.021(5)
C44 0.028(5) 0.029(5) 0.069(7) -0.017(5) 0.007(5) -0.015(4)
C45 0.014(4) 0.026(5) 0.046(5) -0.016(4) 0.001(4) -0.002(4)
C46 0.021(4) 0.031(5) 0.037(5) -0.013(4) 0.003(4) -0.015(4)
C47 0.015(4) 0.039(6) 0.047(6) -0.017(4) 0.014(4) -0.010(4)
C48 0.020(4) 0.029(5) 0.045(5) -0.006(4) 0.002(4) -0.007(4)
C49 0.043(6) 0.026(6) 0.079(8) -0.015(6) 0.016(6) -0.014(5)
Cl1 0.075(2) 0.085(2) 0.0657(19) 0.0031(17) -0.0130(16) -0.044(2)
Cl2 0.089(2) 0.0505(18) 0.0585(18) -0.0257(14) 0.0234(16) -0.0159(17)
C50 0.069(7) 0.056(6) 0.046(6) -0.006(5) 0.018(5) -0.019(6)
Cl3 0.0458(17) 0.068(2) 0.088(2) -0.0146(18) 0.0011(15) -0.0084(16)
Cl4 0.0536(18) 0.071(2) 0.0669(19) -0.0351(16) 0.0040(14) -0.0093(16)
C51 0.053(6) 0.061(6) 0.049(6) -0.013(5) -0.007(5) -0.008(5)
Cl7' 0.078(7) 0.087(7) 0.099(7) -0.010(6) 0.000(6) -0.025(6)
Cl8' 0.053(6) 0.069(7) 0.113(8) -0.004(6) -0.005(6) -0.029(6)
C53' 0.098(13) 0.090(13) 0.107(13) -0.021(12) 0.000(12) -0.026(12)
Cl7 0.37(4) 0.37(4) 0.37(4) -0.025(11) -0.023(11) -0.125(16)
Cl8 0.093(7) 0.092(7) 0.107(7) -0.032(6) -0.013(6) -0.029(6)
C53 0.085(10) 0.092(10) 0.097(10) -0.005(8) 0.000(8) -0.027(8)
Cl5 0.070(4) 0.034(3) 0.041(3) 0.002(2) 0.007(2) 0.013(3)
Cl6 0.103(8) 0.112(8) 0.076(7) 0.007(6) -0.019(6) -0.057(6)
C52 0.199(11) 0.199(11) 0.199(11) -0.0159(14) -0.0121(13) -0.068(4)
Cl6A 0.066(6) 0.143(8) 0.055(5) -0.002(6) 0.006(5) -0.076(6)
Cl5' 0.276(8) 0.234(8) 0.224(7) -0.007(7) -0.019(7) -0.037(7)
Cl6' 0.136(7) 0.208(8) 0.151(8) 0.026(6) 0.001(6) -0.070(6)
C52' 0.079(6) 0.080(6) 0.079(6) -0.0064(12) -0.0046(11) -0.028(2)

loop_
_atom_type_symbol
_atom_type_description
_atom_type_scat_dispersion_real
_atom_type_scat_dispersion_imag
_atom_type_scat_source
C C 0.0033 0.0016 'International Tables Vol C Tables 4.2.6.8 and 6.1.1.4'
H H 0.0000 0.0000 'International Tables Vol C Tables 4.2.6.8 and 6.1.1.4'
N N 0.0061 0.0033 'International Tables Vol C Tables 4.2.6.8 and 6.1.1.4'
O O 0.0106 0.0060 'International Tables Vol C Tables 4.2.6.8 and 6.1.1.4'
F F 0.0171 0.0103 'International Tables Vol C Tables 4.2.6.8 and 6.1.1.4'
S S 0.1246 0.1234 'International Tables Vol C Tables 4.2.6.8 and 6.1.1.4'
Cl Cl 0.1484 0.1585 'International Tables Vol C Tables 4.2.6.8 and 6.1.1.4'
Gd Gd -0.1653 3.9035 'International Tables Vol C Tables 4.2.6.8 and 6.1.1.4'
Br Br -0.2901 2.4595 'International Tables Vol C Tables 4.2.6.8 and 6.1.1.4'
Ir Ir -1.4442 7.9887 'International Tables Vol C Tables 4.2.6.8 and 6.1.1.4'

loop_
_geom_angle_atom_site_label_1
_geom_angle_atom_site_label_2
_geom_angle_atom_site_label_3
_geom_angle
_geom_angle_site_symmetry_1
_geom_angle_site_symmetry_3
C11 Ir1 C1 91.5(3) . .
C11 Ir1 N4 80.6(3) . .
C1 Ir1 N4 95.2(3) . .
C11 Ir1 N1 95.7(3) . .
C1 Ir1 N1 79.5(3) . .
N4 Ir1 N1 173.5(3) . .
C11 Ir1 N7 95.8(3) . .
C1 Ir1 N7 172.1(3) . .
N4 Ir1 N7 89.1(2) . .
N1 Ir1 N7 96.6(2) . .
C11 Ir1 O1 171.9(3) . .
C1 Ir1 O1 96.6(3) . .
N4 Ir1 O1 97.6(2) . .
N1 Ir1 O1 86.8(2) . .
N7 Ir1 O1 76.2(2) . .
O7 Gd1 O6 103.2(2) . .
O7 Gd1 O3 148.5(2) . .
O6 Gd1 O3 92.08(19) . .
O7 Gd1 O4 77.4(2) . .
O6 Gd1 O4 146.79(19) . .
O3 Gd1 O4 74.91(19) . .
O7 Gd1 O8 71.5(2) . .
O6 Gd1 O8 82.0(2) . .
O3 Gd1 O8 138.8(2) . .
O4 Gd1 O8 127.64(18) . .
O7 Gd1 O5 82.9(2) . .
O6 Gd1 O5 72.6(2) . .
O3 Gd1 O5 75.5(2) . .
O4 Gd1 O5 74.58(19) . .
O8 Gd1 O5 138.5(2) . .
O7 Gd1 O2 103.8(2) . .
O6 Gd1 O2 136.29(19) . .
O3 Gd1 O2 82.14(19) . .
O4 Gd1 O2 73.07(18) . .
O8 Gd1 O2 74.92(19) . .
O5 Gd1 O2 144.44(18) . .
O7 Gd1 N8 138.44(19) . .
O6 Gd1 N8 73.11(19) . .
O3 Gd1 N8 72.23(18) . .
O4 Gd1 N8 128.27(19) . .
O8 Gd1 N8 67.01(19) . .
O5 Gd1 N8 131.28(19) . .
O2 Gd1 N8 63.83(18) . .
C26 S1 C29 93.5(5) . .
C34 S2 C37 90.9(5) . .
C45 S3 C42 91.1(5) . .
C21 O1 Ir1 115.7(5) . .
C21 O2 Gd1 127.5(5) . .
C32 O3 Gd1 127.6(5) . .
C30 O4 Gd1 130.5(5) . .
C38 O5 Gd1 135.7(6) . .
C40 O6 Gd1 133.9(6) . .
C48 O7 Gd1 134.2(6) . .
C46 O8 Gd1 135.3(5) . .
C7 N1 C8 105.5(6) . .
C7 N1 Ir1 114.7(5) . .
C8 N1 Ir1 139.7(5) . .
C7 N2 N3 110.3(6) . .
C7 N2 C10 132.2(7) . .
N3 N2 C10 117.6(6) . .
C8 N3 N2 103.8(6) . .
C17 N4 C18 106.4(7) . .
C17 N4 Ir1 113.6(6) . .
C18 N4 Ir1 140.0(6) . .
C17 N5 N6 110.7(8) . .
C17 N5 C20 128.5(9) . .
N6 N5 C20 120.8(8) . .
C18 N6 N5 104.6(8) . .
C22 N7 C25 117.8(7) . .
C22 N7 Ir1 113.4(5) . .
C25 N7 Ir1 128.5(6) . .
C23 N8 C22 116.1(7) . .
C23 N8 Gd1 128.6(5) . .
C22 N8 Gd1 115.3(5) . .
C6 C1 C2 115.8(7) . .
C6 C1 Ir1 116.4(5) . .
C2 C1 Ir1 127.8(6) . .
C3 C2 C1 121.6(8) . .
C3 C2 H2 119.2 . .
C1 C2 H2 119.2 . .
C4 C3 C2 120.7(8) . .
C4 C3 H3 119.7 . .
C2 C3 H3 119.7 . .
C5 C4 C3 119.5(8) . .
C5 C4 H4 120.2 . .
C3 C4 H4 120.2 . .
C4 C5 C6 120.0(8) . .
C4 C5 H5 120.0 . .
C6 C5 H5 120.0 . .
C5 C6 C1 122.4(7) . .
C5 C6 C7 125.9(7) . .
C1 C6 C7 111.7(7) . .
N2 C7 N1 108.2(6) . .
N2 C7 C6 134.2(7) . .
N1 C7 C6 117.6(6) . .
N3 C8 N1 112.2(7) . .
N3 C8 C9 122.4(7) . .
N1 C8 C9 125.4(7) . .
C8 C9 H9A 109.5 . .
C8 C9 H9B 109.5 . .
H9A C9 H9B 109.5 . .
C8 C9 H9C 109.5 . .
H9A C9 H9C 109.5 . .
H9B C9 H9C 109.5 . .
N2 C10 H10A 109.5 . .
N2 C10 H10B 109.5 . .
H10A C10 H10B 109.5 . .
N2 C10 H10C 109.5 . .
H10A C10 H10C 109.5 . .
H10B C10 H10C 109.5 . .
C12 C11 C16 115.5(8) . .
C12 C11 Ir1 128.0(6) . .
C16 C11 Ir1 116.2(6) . .
C13 C12 C11 121.1(8) . .
C13 C12 H12 119.4 . .
C11 C12 H12 119.4 . .
C12 C13 C14 121.0(9) . .
C12 C13 H13 119.5 . .
C14 C13 H13 119.5 . .
C15 C14 C13 120.0(9) . .
C15 C14 H14 120.0 . .
C13 C14 H14 120.0 . .
C14 C15 C16 119.0(8) . .
C14 C15 H15 120.5 . .
C16 C15 H15 120.5 . .
C15 C16 C11 123.4(9) . .
C15 C16 C17 125.8(8) . .
C11 C16 C17 110.8(8) . .
N5 C17 N4 107.2(8) . .
N5 C17 C16 134.6(9) . .
N4 C17 C16 118.2(7) . .
N6 C18 N4 111.1(9) . .
N6 C18 C19 124.4(9) . .
N4 C18 C19 124.5(8) . .
C18 C19 H19A 109.5 . .
C18 C19 H19B 109.5 . .
H19A C19 H19B 109.5 . .
C18 C19 H19C 109.5 . .
H19A C19 H19C 109.5 . .
H19B C19 H19C 109.5 . .
N5 C20 H20A 109.5 . .
N5 C20 H20B 109.5 . .
H20A C20 H20B 109.5 . .
N5 C20 H20C 109.5 . .
H20A C20 H20C 109.5 . .
H20B C20 H20C 109.5 . .
O2 C21 O1 127.1(7) . .
O2 C21 C22 118.0(7) . .
O1 C21 C22 114.9(7) . .
N7 C22 N8 126.3(7) . .
N7 C22 C21 118.3(7) . .
N8 C22 C21 115.4(7) . .
N8 C23 C24 120.3(7) . .
N8 C23 H23 119.9 . .
C24 C23 H23 119.9 . .
C25 C24 C23 119.4(7) . .
C25 C24 Br1 120.9(7) . .
C23 C24 Br1 119.6(6) . .
N7 C25 C24 120.2(8) . .
N7 C25 H25 119.9 . .
C24 C25 H25 119.9 . .
C27 C26 S1 111.5(7) . .
C27 C26 H26 124.2 . .
S1 C26 H26 124.2 . .
C26 C27 C28 112.1(8) . .
C26 C27 H27 123.9 . .
C28 C27 H27 123.9 . .
C29 C28 C27 112.8(8) . .
C29 C28 H28 123.6 . .
C27 C28 H28 123.6 . .
C28 C29 C30 130.0(8) . .
C28 C29 S1 109.9(7) . .
C30 C29 S1 120.1(6) . .
O4 C30 C31 124.9(8) . .
O4 C30 C29 116.8(7) . .
C31 C30 C29 118.3(7) . .
C32 C31 C30 125.0(8) . .
C32 C31 H31 117.5 . .
C30 C31 H31 117.5 . .
O3 C32 C31 129.4(8) . .
O3 C32 C33 113.6(7) . .
C31 C32 C33 117.0(7) . .
F2' C33 F3 123.1(13) . .
F2' C33 F1 57.3(13) . .
F3 C33 F1 109.2(9) . .
F2' C33 F3' 112.8(17) . .
F3 C33 F3' 23.3(13) . .
F1 C33 F3' 123.8(15) . .
F2' C33 F1' 99.8(17) . .
F3 C33 F1' 80.6(12) . .
F1 C33 F1' 43.1(11) . .
F3' C33 F1' 103.1(16) . .
F2' C33 F2 43.2(13) . .
F3 C33 F2 106.4(9) . .
F1 C33 F2 100.1(9) . .
F3' C33 F2 85.3(13) . .
F1' C33 F2 140.4(14) . .
F2' C33 C32 118.8(12) . .
F3 C33 C32 116.5(8) . .
F1 C33 C32 114.9(7) . .
F3' C33 C32 116.1(14) . .
F1' C33 C32 102.6(11) . .
F2 C33 C32 108.1(7) . .
C35 C34 S2 114.1(9) . .
C35 C34 H34 123.0 . .
S2 C34 H34 123.0 . .
C34 C35 C36 115.2(9) . .
C34 C35 H35 122.4 . .
C36 C35 H35 122.4 . .
C37 C36 C35 107.2(8) . .
C37 C36 H36 126.4 . .
C35 C36 H36 126.4 . .
C36 C37 C38 129.0(8) . .
C36 C37 S2 112.5(6) . .
C38 C37 S2 118.5(6) . .
O5 C38 C39 123.2(8) . .
O5 C38 C37 118.3(8) . .
C39 C38 C37 118.6(8) . .
C40 C39 C38 122.9(8) . .
C40 C39 H39 118.6 . .
C38 C39 H39 118.6 . .
O6 C40 C39 129.1(8) . .
O6 C40 C41 113.0(8) . .
C39 C40 C41 117.8(8) . .
F6 C41 F5 106.8(8) . .
F6 C41 F4 105.9(8) . .
F5 C41 F4 105.3(8) . .
F6 C41 C40 112.5(8) . .
F5 C41 C40 113.5(8) . .
F4 C41 C40 112.2(7) . .
C43 C42 S3 111.9(8) . .
C43 C42 H42 124.0 . .
S3 C42 H42 124.0 . .
C42 C43 C44 113.1(9) . .
C42 C43 H43 123.4 . .
C44 C43 H43 123.4 . .
C45 C44 C43 111.7(9) . .
C45 C44 H44 124.1 . .
C43 C44 H44 124.1 . .
C44 C45 C46 129.2(8) . .
C44 C45 S3 112.1(7) . .
C46 C45 S3 118.7(6) . .
O8 C46 C47 124.3(8) . .
O8 C46 C45 115.3(8) . .
C47 C46 C45 120.4(7) . .
C48 C47 C46 120.6(8) . .
C48 C47 H47 119.7 . .
C46 C47 H47 119.7 . .
O7 C48 C47 129.6(8) . .
O7 C48 C49 112.7(8) . .
C47 C48 C49 117.7(8) . .
F7 C49 F8 108.1(10) . .
F7 C49 F9 106.8(9) . .
F8 C49 F9 105.7(8) . .
F7 C49 C48 114.8(8) . .
F8 C49 C48 111.6(9) . .
F9 C49 C48 109.4(9) . .
Cl1 C50 Cl2 111.3(5) . .
Cl1 C50 H50A 109.4 . .
Cl2 C50 H50A 109.4 . .
Cl1 C50 H50B 109.4 . .
Cl2 C50 H50B 109.4 . .
H50A C50 H50B 108.0 . .
Cl3 C51 Cl4 110.0(5) . .
Cl3 C51 H51A 109.7 . .
Cl4 C51 H51A 109.7 . .
Cl3 C51 H51B 109.7 . .
Cl4 C51 H51B 109.7 . .
H51A C51 H51B 108.2 . .
Cl7' Cl7' C53' 107.1(19) 2_667 .
Cl7' C53' Cl8' 93.1(13) . .
Cl8 Cl7 C53 82(4) 2_667 2_667
Cl8 Cl7 C53 100(4) 2_667 .
C53 Cl7 C53 38(5) 2_667 .
Cl7 Cl8 C53 60(4) 2_667 .
C53 C53 Cl7 82(6) 2_667 2_667
C53 C53 Cl8 101(4) 2_667 .
Cl7 C53 Cl8 38(2) 2_667 .
C53 C53 Cl7 60(4) 2_667 .
Cl7 C53 Cl7 142(5) 2_667 .
Cl8 C53 Cl7 144(5) . .
Cl5 C52 Cl6 126.7(14) . .
C52' Cl5' C52' 180.0(8) 2_756 .
Cl6' C52' Cl5' 120.2(12) . .

loop_
_geom_bond_atom_site_label_1
_geom_bond_atom_site_label_2
_geom_bond_distance
_geom_bond_site_symmetry_2
Ir1 C11 1.994(9) .
Ir1 C1 2.015(8) .
Ir1 N4 2.049(7) .
Ir1 N1 2.051(6) .
Ir1 N7 2.141(6) .
Ir1 O1 2.202(6) .
Gd1 O7 2.314(6) .
Gd1 O6 2.321(5) .
Gd1 O3 2.364(5) .
Gd1 O4 2.373(5) .
Gd1 O8 2.379(5) .
Gd1 O5 2.386(5) .
Gd1 O2 2.412(5) .
Gd1 N8 2.664(7) .
Br1 C24 1.874(8) .
S1 C26 1.671(10) .
S1 C29 1.706(9) .
S2 C34 1.691(10) .
S2 C37 1.727(9) .
S3 C45 1.696(8) .
S3 C42 1.711(9) .
F1 C33 1.324(9) .
F2 C33 1.381(8) .
F3 C33 1.320(9) .
F1' C33 1.365(10) .
F2' C33 1.304(10) .
F3' C33 1.326(10) .
F4 C41 1.350(11) .
F5 C41 1.334(11) .
F6 C41 1.308(11) .
F7 C49 1.311(11) .
F8 C49 1.332(13) .
F9 C49 1.365(12) .
O1 C21 1.254(9) .
O2 C21 1.235(9) .
O3 C32 1.279(9) .
O4 C30 1.262(9) .
O5 C38 1.253(9) .
O6 C40 1.276(9) .
O7 C48 1.269(10) .
O8 C46 1.254(9) .
N1 C7 1.335(9) .
N1 C8 1.366(9) .
N2 C7 1.332(9) .
N2 N3 1.374(9) .
N2 C10 1.465(9) .
N3 C8 1.314(10) .
N4 C17 1.354(11) .
N4 C18 1.373(11) .
N5 C17 1.335(10) .
N5 N6 1.378(12) .
N5 C20 1.459(12) .
N6 C18 1.322(11) .
N7 C22 1.318(10) .
N7 C25 1.343(10) .
N8 C23 1.344(10) .
N8 C22 1.356(10) .
C1 C6 1.406(11) .
C1 C2 1.410(11) .
C2 C3 1.392(11) .
C2 H2 0.9300 .
C3 C4 1.383(12) .
C3 H3 0.9300 .
C4 C5 1.371(11) .
C4 H4 0.9300 .
C5 C6 1.398(10) .
C5 H5 0.9300 .
C6 C7 1.461(10) .
C8 C9 1.494(10) .
C9 H9A 0.9600 .
C9 H9B 0.9600 .
C9 H9C 0.9600 .
C10 H10A 0.9600 .
C10 H10B 0.9600 .
C10 H10C 0.9600 .
C11 C12 1.400(12) .
C11 C16 1.433(11) .
C12 C13 1.391(12) .
C12 H12 0.9300 .
C13 C14 1.402(12) .
C13 H13 0.9300 .
C14 C15 1.365(13) .
C14 H14 0.9300 .
C15 C16 1.385(13) .
C15 H15 0.9300 .
C16 C17 1.461(12) .
C18 C19 1.469(13) .
C19 H19A 0.9600 .
C19 H19B 0.9600 .
C19 H19C 0.9600 .
C20 H20A 0.9600 .
C20 H20B 0.9600 .
C20 H20C 0.9600 .
C21 C22 1.528(10) .
C23 C24 1.400(12) .
C23 H23 0.9300 .
C24 C25 1.366(11) .
C25 H25 0.9300 .
C26 C27 1.383(13) .
C26 H26 0.9300 .
C27 C28 1.402(12) .
C27 H27 0.9300 .
C28 C29 1.386(11) .
C28 H28 0.9300 .
C29 C30 1.468(12) .
C30 C31 1.400(11) .
C31 C32 1.366(11) .
C31 H31 0.9300 .
C32 C33 1.516(11) .
C34 C35 1.321(14) .
C34 H34 0.9300 .
C35 C36 1.441(13) .
C35 H35 0.9300 .
C36 C37 1.437(11) .
C36 H36 0.9300 .
C37 C38 1.464(12) .
C38 C39 1.427(12) .
C39 C40 1.362(12) .
C39 H39 0.9300 .
C40 C41 1.524(12) .
C42 C43 1.356(14) .
C42 H42 0.9300 .
C43 C44 1.388(13) .
C43 H43 0.9300 .
C44 C45 1.382(12) .
C44 H44 0.9300 .
C45 C46 1.490(11) .
C46 C47 1.422(12) .
C47 C48 1.363(12) .
C47 H47 0.9300 .
C48 C49 1.535(13) .
Cl1 C50 1.753(8) .
Cl2 C50 1.771(8) .
C50 H50A 0.9700 .
C50 H50B 0.9700 .
Cl3 C51 1.755(8) .
Cl4 C51 1.771(8) .
C51 H51A 0.9700 .
C51 H51B 0.9700 .
Cl7' Cl7' 1.52(4) 2_667
Cl7' C53' 1.774(11) .
Cl8' C53' 1.779(11) .
Cl7 Cl8 1.11(6) 2_667
Cl7 C53 1.56(8) 2_667
Cl7 C53 1.783(11) .
Cl8 Cl7 1.11(6) 2_667
Cl8 C53 1.779(11) .
C53 C53 1.10(14) 2_667
C53 Cl7 1.56(8) 2_667
Cl5 C52 1.774(11) .
Cl6 C52 1.786(10) .
Cl5' C52' 1.783(11) 2_756
Cl5' C52' 1.783(11) .
Cl6' C52' 1.770(11) .

loop_
_geom_torsion_atom_site_label_1
_geom_torsion_atom_site_label_2
_geom_torsion_atom_site_label_3
_geom_torsion_atom_site_label_4
_geom_torsion
_geom_torsion_site_symmetry_1
_geom_torsion_site_symmetry_4
C11 Ir1 O1 C21 21(2) . .
C1 Ir1 O1 C21 -166.1(5) . .
N4 Ir1 O1 C21 97.7(5) . .
N1 Ir1 O1 C21 -87.1(5) . .
N7 Ir1 O1 C21 10.6(5) . .
O7 Gd1 O2 C21 -137.5(6) . .
O6 Gd1 O2 C21 -10.8(7) . .
O3 Gd1 O2 C21 74.0(6) . .
O4 Gd1 O2 C21 150.5(6) . .
O8 Gd1 O2 C21 -71.5(6) . .
O5 Gd1 O2 C21 125.2(6) . .
N8 Gd1 O2 C21 0.0(6) . .
O7 Gd1 O3 C32 -4.0(8) . .
O6 Gd1 O3 C32 -123.8(6) . .
O4 Gd1 O3 C32 25.2(6) . .
O8 Gd1 O3 C32 155.9(6) . .
O5 Gd1 O3 C32 -52.4(6) . .
O2 Gd1 O3 C32 99.7(6) . .
N8 Gd1 O3 C32 164.7(6) . .
O7 Gd1 O4 C30 136.6(7) . .
O6 Gd1 O4 C30 41.7(8) . .
O3 Gd1 O4 C30 -28.2(7) . .
O8 Gd1 O4 C30 -169.1(6) . .
O5 Gd1 O4 C30 50.6(7) . .
O2 Gd1 O4 C30 -114.4(7) . .
N8 Gd1 O4 C30 -80.3(7) . .
O7 Gd1 O5 C38 124.9(8) . .
O6 Gd1 O5 C38 18.6(7) . .
O3 Gd1 O5 C38 -78.3(7) . .
O4 Gd1 O5 C38 -156.3(8) . .
O8 Gd1 O5 C38 73.6(8) . .
O2 Gd1 O5 C38 -131.2(7) . .
N8 Gd1 O5 C38 -28.5(8) . .
O7 Gd1 O6 C40 -90.5(7) . .
O3 Gd1 O6 C40 61.7(7) . .
O4 Gd1 O6 C40 -3.4(9) . .
O8 Gd1 O6 C40 -159.3(7) . .
O5 Gd1 O6 C40 -12.4(7) . .
O2 Gd1 O6 C40 142.5(7) . .
N8 Gd1 O6 C40 132.4(7) . .
O6 Gd1 O7 C48 -95.5(8) . .
O3 Gd1 O7 C48 147.4(7) . .
O4 Gd1 O7 C48 118.5(8) . .
O8 Gd1 O7 C48 -18.8(8) . .
O5 Gd1 O7 C48 -165.7(8) . .
O2 Gd1 O7 C48 49.8(8) . .
N8 Gd1 O7 C48 -16.2(10) . .
O7 Gd1 O8 C46 23.1(8) . .
O6 Gd1 O8 C46 130.0(8) . .
O3 Gd1 O8 C46 -146.0(7) . .
O4 Gd1 O8 C46 -33.5(9) . .
O5 Gd1 O8 C46 77.9(8) . .
O2 Gd1 O8 C46 -87.5(8) . .
N8 Gd1 O8 C46 -155.0(8) . .
C11 Ir1 N1 C7 93.2(6) . .
C1 Ir1 N1 C7 2.8(6) . .
N4 Ir1 N1 C7 38(3) . .
N7 Ir1 N1 C7 -170.2(5) . .
O1 Ir1 N1 C7 -94.5(5) . .
C11 Ir1 N1 C8 -85.0(8) . .
C1 Ir1 N1 C8 -175.4(9) . .
N4 Ir1 N1 C8 -140(2) . .
N7 Ir1 N1 C8 11.6(8) . .
O1 Ir1 N1 C8 87.3(8) . .
C7 N2 N3 C8 -0.5(8) . .
C10 N2 N3 C8 -179.9(7) . .
C11 Ir1 N4 C17 3.5(6) . .
C1 Ir1 N4 C17 94.1(6) . .
N1 Ir1 N4 C17 59(3) . .
N7 Ir1 N4 C17 -92.6(6) . .
O1 Ir1 N4 C17 -168.6(5) . .
C11 Ir1 N4 C18 -173.7(9) . .
C1 Ir1 N4 C18 -83.1(9) . .
N1 Ir1 N4 C18 -118(2) . .
N7 Ir1 N4 C18 90.2(9) . .
O1 Ir1 N4 C18 14.2(9) . .
C17 N5 N6 C18 1.4(10) . .
C20 N5 N6 C18 -177.1(9) . .
C11 Ir1 N7 C22 171.1(5) . .
C1 Ir1 N7 C22 14(2) . .
N4 Ir1 N7 C22 -108.4(5) . .
N1 Ir1 N7 C22 74.6(5) . .
O1 Ir1 N7 C22 -10.4(5) . .
C11 Ir1 N7 C25 -1.9(7) . .
C1 Ir1 N7 C25 -158.7(19) . .
N4 Ir1 N7 C25 78.6(6) . .
N1 Ir1 N7 C25 -98.4(6) . .
O1 Ir1 N7 C25 176.6(7) . .
O7 Gd1 N8 C23 -95.1(6) . .
O6 Gd1 N8 C23 -4.1(6) . .
O3 Gd1 N8 C23 93.8(6) . .
O4 Gd1 N8 C23 146.8(6) . .
O8 Gd1 N8 C23 -92.5(6) . .
O5 Gd1 N8 C23 42.8(7) . .
O2 Gd1 N8 C23 -176.4(6) . .
O7 Gd1 N8 C22 82.1(6) . .
O6 Gd1 N8 C22 173.1(5) . .
O3 Gd1 N8 C22 -89.0(5) . .
O4 Gd1 N8 C22 -35.9(5) . .
O8 Gd1 N8 C22 84.8(5) . .
O5 Gd1 N8 C22 -139.9(4) . .
O2 Gd1 N8 C22 0.9(4) . .
C11 Ir1 C1 C6 -98.5(7) . .
N4 Ir1 C1 C6 -179.2(6) . .
N1 Ir1 C1 C6 -3.0(6) . .
N7 Ir1 C1 C6 58(2) . .
O1 Ir1 C1 C6 82.5(6) . .
C11 Ir1 C1 C2 84.6(8) . .
N4 Ir1 C1 C2 3.9(8) . .
N1 Ir1 C1 C2 -179.9(8) . .
N7 Ir1 C1 C2 -118.4(19) . .
O1 Ir1 C1 C2 -94.4(8) . .
C6 C1 C2 C3 -1.2(13) . .
Ir1 C1 C2 C3 175.6(7) . .
C1 C2 C3 C4 1.4(15) . .
C2 C3 C4 C5 -0.3(15) . .
C3 C4 C5 C6 -0.9(13) . .
C4 C5 C6 C1 1.0(13) . .
C4 C5 C6 C7 -178.8(8) . .
C2 C1 C6 C5 0.1(12) . .
Ir1 C1 C6 C5 -177.2(6) . .
C2 C1 C6 C7 179.9(7) . .
Ir1 C1 C6 C7 2.7(9) . .
N3 N2 C7 N1 1.1(9) . .
C10 N2 C7 N1 -179.6(8) . .
N3 N2 C7 C6 -176.2(8) . .
C10 N2 C7 C6 3.1(15) . .
C8 N1 C7 N2 -1.2(8) . .
Ir1 N1 C7 N2 -180.0(5) . .
C8 N1 C7 C6 176.6(7) . .
Ir1 N1 C7 C6 -2.2(9) . .
C5 C6 C7 N2 -3.3(14) . .
C1 C6 C7 N2 176.8(8) . .
C5 C6 C7 N1 179.6(8) . .
C1 C6 C7 N1 -0.2(10) . .
N2 N3 C8 N1 -0.2(9) . .
N2 N3 C8 C9 179.1(7) . .
C7 N1 C8 N3 0.9(9) . .
Ir1 N1 C8 N3 179.2(6) . .
C7 N1 C8 C9 -178.4(8) . .
Ir1 N1 C8 C9 -0.1(13) . .
C1 Ir1 C11 C12 85.4(7) . .
N4 Ir1 C11 C12 -179.6(8) . .
N1 Ir1 C11 C12 5.8(7) . .
N7 Ir1 C11 C12 -91.5(7) . .
O1 Ir1 C11 C12 -101.7(19) . .
C1 Ir1 C11 C16 -101.3(6) . .
N4 Ir1 C11 C16 -6.3(6) . .
N1 Ir1 C11 C16 179.1(6) . .
N7 Ir1 C11 C16 81.8(6) . .
O1 Ir1 C11 C16 72(2) . .
C16 C11 C12 C13 -1.6(12) . .
Ir1 C11 C12 C13 171.8(7) . .
C11 C12 C13 C14 -0.7(14) . .
C12 C13 C14 C15 1.5(14) . .
C13 C14 C15 C16 0.1(14) . .
C14 C15 C16 C11 -2.5(13) . .
C14 C15 C16 C17 179.0(8) . .
C12 C11 C16 C15 3.2(12) . .
Ir1 C11 C16 C15 -171.0(7) . .
C12 C11 C16 C17 -178.1(7) . .
Ir1 C11 C16 C17 7.7(9) . .
N6 N5 C17 N4 -0.8(10) . .
C20 N5 C17 N4 177.6(9) . .
N6 N5 C17 C16 -178.4(9) . .
C20 N5 C17 C16 0.0(17) . .
C18 N4 C17 N5 -0.1(9) . .
Ir1 N4 C17 N5 -178.2(5) . .
C18 N4 C17 C16 177.9(7) . .
Ir1 N4 C17 C16 -0.2(9) . .
C15 C16 C17 N5 -8.7(16) . .
C11 C16 C17 N5 172.6(9) . .
C15 C16 C17 N4 173.9(8) . .
C11 C16 C17 N4 -4.8(10) . .
N5 N6 C18 N4 -1.5(10) . .
N5 N6 C18 C19 178.0(9) . .
C17 N4 C18 N6 1.1(10) . .
Ir1 N4 C18 N6 178.4(6) . .
C17 N4 C18 C19 -178.4(9) . .
Ir1 N4 C18 C19 -1.1(14) . .
Gd1 O2 C21 O1 178.6(5) . .
Gd1 O2 C21 C22 -0.8(9) . .
Ir1 O1 C21 O2 172.0(6) . .
Ir1 O1 C21 C22 -8.6(8) . .
C25 N7 C22 N8 0.4(11) . .
Ir1 N7 C22 N8 -173.4(6) . .
C25 N7 C22 C21 -176.4(6) . .
Ir1 N7 C22 C21 9.8(8) . .
C23 N8 C22 N7 -0.8(11) . .
Gd1 N8 C22 N7 -178.4(6) . .
C23 N8 C22 C21 176.1(6) . .
Gd1 N8 C22 C21 -1.5(7) . .
O2 C21 C22 N7 178.7(6) . .
O1 C21 C22 N7 -0.7(10) . .
O2 C21 C22 N8 1.6(10) . .
O1 C21 C22 N8 -177.9(6) . .
C22 N8 C23 C24 -0.3(10) . .
Gd1 N8 C23 C24 177.0(5) . .
N8 C23 C24 C25 1.7(11) . .
N8 C23 C24 Br1 179.4(5) . .
C22 N7 C25 C24 1.1(11) . .
Ir1 N7 C25 C24 173.8(5) . .
C23 C24 C25 N7 -2.1(11) . .
Br1 C24 C25 N7 -179.8(5) . .
C29 S1 C26 C27 -0.4(8) . .
S1 C26 C27 C28 1.6(12) . .
C26 C27 C28 C29 -2.2(13) . .
C27 C28 C29 C30 -178.3(9) . .
C27 C28 C29 S1 1.9(12) . .
C26 S1 C29 C28 -0.8(8) . .
C26 S1 C29 C30 179.3(8) . .
Gd1 O4 C30 C31 23.3(12) . .
Gd1 O4 C30 C29 -158.4(6) . .
C28 C29 C30 O4 174.5(10) . .
S1 C29 C30 O4 -5.6(11) . .
C28 C29 C30 C31 -7.1(15) . .
S1 C29 C30 C31 172.8(7) . .
O4 C30 C31 C32 -1.0(14) . .
C29 C30 C31 C32 -179.3(8) . .
Gd1 O3 C32 C31 -19.3(12) . .
Gd1 O3 C32 C33 160.4(5) . .
C30 C31 C32 O3 -0.7(14) . .
C30 C31 C32 C33 179.6(8) . .
O3 C32 C33 F2' -27.9(19) . .
C31 C32 C33 F2' 151.8(18) . .
O3 C32 C33 F3 166.5(9) . .
C31 C32 C33 F3 -13.7(13) . .
O3 C32 C33 F1 37.0(11) . .
C31 C32 C33 F1 -143.3(10) . .
O3 C32 C33 F3' -167.5(15) . .
C31 C32 C33 F3' 12.3(17) . .
O3 C32 C33 F1' 80.9(15) . .
C31 C32 C33 F1' -99.4(15) . .
O3 C32 C33 F2 -73.9(9) . .
C31 C32 C33 F2 105.9(9) . .
C37 S2 C34 C35 -0.6(9) . .
S2 C34 C35 C36 -0.1(12) . .
C34 C35 C36 C37 0.9(12) . .
C35 C36 C37 C38 179.9(8) . .
C35 C36 C37 S2 -1.4(9) . .
C34 S2 C37 C36 1.2(7) . .
C34 S2 C37 C38 -179.9(7) . .
Gd1 O5 C38 C39 -17.7(12) . .
Gd1 O5 C38 C37 162.5(5) . .
C36 C37 C38 O5 174.3(8) . .
S2 C37 C38 O5 -4.4(10) . .
C36 C37 C38 C39 -5.5(13) . .
S2 C37 C38 C39 175.8(6) . .
O5 C38 C39 C40 2.0(13) . .
C37 C38 C39 C40 -178.2(8) . .
Gd1 O6 C40 C39 6.6(14) . .
Gd1 O6 C40 C41 -175.2(5) . .
C38 C39 C40 O6 3.5(15) . .
C38 C39 C40 C41 -174.7(8) . .
O6 C40 C41 F6 -81.0(10) . .
C39 C40 C41 F6 97.4(10) . .
O6 C40 C41 F5 157.6(8) . .
C39 C40 C41 F5 -24.0(12) . .
O6 C40 C41 F4 38.3(11) . .
C39 C40 C41 F4 -143.3(8) . .
C45 S3 C42 C43 0.2(9) . .
S3 C42 C43 C44 0.2(13) . .
C42 C43 C44 C45 -0.6(14) . .
C43 C44 C45 C46 178.5(9) . .
C43 C44 C45 S3 0.8(11) . .
C42 S3 C45 C44 -0.5(8) . .
C42 S3 C45 C46 -178.6(7) . .
Gd1 O8 C46 C47 -21.1(13) . .
Gd1 O8 C46 C45 160.7(6) . .
C44 C45 C46 O8 -174.6(9) . .
S3 C45 C46 O8 3.1(11) . .
C44 C45 C46 C47 7.2(15) . .
S3 C45 C46 C47 -175.2(7) . .
O8 C46 C47 C48 2.8(14) . .
C45 C46 C47 C48 -179.1(8) . .
Gd1 O7 C48 C47 13.9(15) . .
Gd1 O7 C48 C49 -165.9(7) . .
C46 C47 C48 O7 0.7(16) . .
C46 C47 C48 C49 -179.5(9) . .
O7 C48 C49 F7 179.8(9) . .
C47 C48 C49 F7 0.0(15) . .
O7 C48 C49 F8 -56.7(11) . .
C47 C48 C49 F8 123.4(9) . .
O7 C48 C49 F9 59.8(11) . .
C47 C48 C49 F9 -120.0(9) . .
Cl7' Cl7' C53' Cl8' 165(3) 2_667 .
Cl7 Cl8 C53 C53 -62(7) 2_667 2_667
Cl7 Cl8 C53 Cl7 -115(9) 2_667 .
Cl8 Cl7 C53 C53 62(7) 2_667 2_667
Cl8 Cl7 C53 Cl7 62(7) 2_667 2_667
C53 Cl7 C53 Cl7 0.002(15) 2_667 2_667
Cl8 Cl7 C53 Cl8 127(7) 2_667 .
C53 Cl7 C53 Cl8 65(8) 2_667 .
C52' Cl5' C52' Cl6' -82(13) 2_756 .
